data_4316020
loop_
_publ_author_name
'Jeroen Wassenaar'
'Maxime A. Siegler'
'Anthony L. Spek'
'Bas de Bruin'
'Joost N. H. Reek'
'Jarl Ivar van der Vlugt'

_publ_section_title
;
 Versatile New C3-Symmetric Tripodal Tetraphosphine Ligands; Structural
 Flexibility to Stabilize CuI and RhI Species and Tune Their Reactivity
;
_journal_name_full 'Inorganic Chemistry'
_journal_page_first 6495
_journal_page_last 6508
_journal_paper_doi 10.1021/ic100221w
_journal_volume 49
_journal_year 2010
_chemical_formula_moiety 'C63 H51 N3 P4, C D Cl3'
_chemical_formula_sum 'C64 H51 Cl3 D N3 P4'
_chemical_formula_weight 1094.32
_chemical_name_systematic
; 
 ? 
;
_space_group_IT_number 148
_symmetry_cell_setting trigonal
_symmetry_space_group_name_Hall '-R 3'
_symmetry_space_group_name_H-M 'R -3 :H'
_atom_sites_solution_hydrogens difmap
_atom_sites_solution_primary direct
_atom_sites_solution_secondary difmap
_audit_creation_method SHELXL-97
_cell_angle_alpha 90.00
_cell_angle_beta 90.00
_cell_angle_gamma 120.00
_cell_formula_units_Z 18
_cell_length_a 34.4488(5)
_cell_length_b 34.4488(5)
_cell_length_c 27.7148(6)
_cell_measurement_reflns_used 26924
_cell_measurement_temperature 110(2)
_cell_measurement_theta_max 25.00
_cell_measurement_theta_min 1.55
_cell_volume 28483.3(8)
_computing_cell_refinement 'PEAKREF (Schreurs, 2005)'
_computing_data_collection 'COLLECT (Nonius, 1999)'
_computing_data_reduction 'EVALCCD (Duisenberg et al., 2003)'
_computing_molecular_graphics 'PLATON (Spek, 2003)'
_computing_publication_material 'PLATON (Spek, 2003)'
_computing_structure_refinement 'SHELXL-97 (Sheldrick, 2008)'
_computing_structure_solution 'SHELXS-97 (Sheldrick., 2008)'
_diffrn_ambient_temperature 110(2)
_diffrn_measured_fraction_theta_full 0.999
_diffrn_measured_fraction_theta_max 0.999
_diffrn_measurement_device_type 'Nonius KappaCCD diffractometer'
_diffrn_measurement_method '\f and \w scans'
_diffrn_radiation_monochromator graphite
_diffrn_radiation_source 'rotating anode'
_diffrn_radiation_type MoK\a
_diffrn_radiation_wavelength 0.71073
_diffrn_reflns_av_R_equivalents 0.0455
_diffrn_reflns_av_sigmaI/netI 0.0404
_diffrn_reflns_limit_h_max 38
_diffrn_reflns_limit_h_min -40
_diffrn_reflns_limit_k_max 40
_diffrn_reflns_limit_k_min -40
_diffrn_reflns_limit_l_max 32
_diffrn_reflns_limit_l_min -32
_diffrn_reflns_number 76812
_diffrn_reflns_theta_full 24.99
_diffrn_reflns_theta_max 24.99
_diffrn_reflns_theta_min 1.62
_exptl_absorpt_coefficient_mu 0.284
_exptl_absorpt_correction_T_max 0.93
_exptl_absorpt_correction_T_min 0.89
_exptl_absorpt_correction_type multi-scan
_exptl_absorpt_process_details '(SADABS; Sheldrick, 2008)'
_exptl_crystal_colour colorless
_exptl_crystal_density_diffrn 1.148
_exptl_crystal_density_method 'not measured'
_exptl_crystal_description block
_exptl_crystal_F_000 10224
_exptl_crystal_size_max 0.31
_exptl_crystal_size_mid 0.26
_exptl_crystal_size_min 0.26
_platon_squeeze_details
;
;
_refine_diff_density_max 0.397
_refine_diff_density_min -0.619
_refine_diff_density_rms 0.060
_refine_ls_extinction_method none
_refine_ls_goodness_of_fit_ref 1.057
_refine_ls_hydrogen_treatment constr
_refine_ls_number_parameters 745
_refine_ls_number_reflns 11141
_refine_ls_number_restraints 220
_refine_ls_restrained_S_all 1.068
_refine_ls_R_factor_all 0.0754
_refine_ls_R_factor_gt 0.0515
_refine_ls_shift/su_max 0.002
_refine_ls_shift/su_mean 0.000
_refine_ls_weighting_details 'calc w=1/[\s^2^(Fo^2^)+(0.0740P)^2^+41.0566P] where P=(Fo^2^+2Fc^2^)/3'
_refine_ls_wR_factor_gt 0.1279
_refine_ls_wR_factor_ref 0.1377
_reflns_number_gt 8252
_reflns_number_total 11141
_reflns_threshold_expression I>2\s(I)
_cod_data_source_file ic100221w_si_002_1.cif
_cod_data_source_block 1
_cod_original_sg_symbol_H-M 'R -3'
_cod_original_formula_sum 'C64 H51 D Cl3 N3 P4'
_cod_database_code 4316020

loop_
_symmetry_equiv_pos_as_xyz
'x, y, z'
'-y, x-y, z'
'-x+y, -x, z'
'x+2/3, y+1/3, z+1/3'
'-y+2/3, x-y+1/3, z+1/3'
'-x+y+2/3, -x+1/3, z+1/3'
'x+1/3, y+2/3, z+2/3'
'-y+1/3, x-y+2/3, z+2/3'
'-x+y+1/3, -x+2/3, z+2/3'
'-x, -y, -z'
'y, -x+y, -z'
'x-y, x, -z'
'-x+2/3, -y+1/3, -z+1/3'
'y+2/3, -x+y+1/3, -z+1/3'
'x-y+2/3, x+1/3, -z+1/3'
'-x+1/3, -y+2/3, -z+2/3'
'y+1/3, -x+y+2/3, -z+2/3'
'x-y+1/3, x+2/3, -z+2/3'

loop_
_atom_site_label
_atom_site_type_symbol
_atom_site_fract_x
_atom_site_fract_y
_atom_site_fract_z
_atom_site_U_iso_or_equiv
_atom_site_adp_type
_atom_site_occupancy
_atom_site_symmetry_multiplicity
_atom_site_calc_flag
_atom_site_refinement_flags
_atom_site_disorder_assembly
_atom_site_disorder_group
P1 P 0.22498(2) 0.32434(2) 0.11969(2) 0.01820(16) Uani 1 1 d . . .
P2 P 0.08600(2) 0.31521(2) 0.11616(2) 0.01775(16) Uani 1 1 d . . .
P3 P 0.21372(2) 0.46025(2) 0.10515(2) 0.01907(16) Uani 1 1 d . . .
P4 P 0.17601(2) 0.36506(2) 0.07183(2) 0.01559(15) Uani 1 1 d . . .
C1 C 0.18238(8) 0.29084(8) 0.07532(8) 0.0177(5) Uani 1 1 d . . .
C2 C 0.16325(8) 0.24773(8) 0.05901(9) 0.0202(5) Uani 1 1 d . . .
C3 C 0.13407(8) 0.24397(8) 0.01990(9) 0.0204(6) Uani 1 1 d . . .
C4 C 0.10652(9) 0.20806(9) -0.00994(9) 0.0270(6) Uani 1 1 d . . .
H4 H 0.1043 0.1797 -0.0055 0.032 Uiso 1 1 calc R . .
C5 C 0.08279(9) 0.21419(9) -0.04565(10) 0.0300(7) Uani 1 1 d . . .
H5 H 0.0636 0.1897 -0.0658 0.036 Uiso 1 1 calc R . .
C6 C 0.08648(9) 0.25600(10) -0.05280(10) 0.0314(7) Uani 1 1 d . . .
H6 H 0.0698 0.2595 -0.0780 0.038 Uiso 1 1 calc R . .
C7 C 0.11389(9) 0.29257(9) -0.02408(9) 0.0257(6) Uani 1 1 d . . .
H7 H 0.1167 0.3211 -0.0294 0.031 Uiso 1 1 calc R . .
C8 C 0.13715(8) 0.28565(8) 0.01309(8) 0.0184(5) Uani 1 1 d . . .
C9 C 0.17018(9) 0.21057(9) 0.07518(10) 0.0284(6) Uani 1 1 d . . .
H9A H 0.1925 0.2212 0.1011 0.043 Uiso 1 1 calc R . .
H9B H 0.1809 0.2002 0.0480 0.043 Uiso 1 1 calc R . .
H9C H 0.1418 0.1857 0.0871 0.043 Uiso 1 1 calc R . .
C10 C 0.26289(8) 0.30193(8) 0.11302(8) 0.0187(5) Uani 1 1 d . . .
C11 C 0.28345(9) 0.30753(9) 0.06845(9) 0.0239(6) Uani 1 1 d . . .
H11 H 0.2754 0.3199 0.0423 0.029 Uiso 1 1 calc R . .
C12 C 0.31545(9) 0.29520(9) 0.06189(9) 0.0268(6) Uani 1 1 d . . .
H12 H 0.3290 0.2988 0.0311 0.032 Uiso 1 1 calc R . .
C13 C 0.32793(9) 0.27768(9) 0.09973(9) 0.0288(6) Uani 1 1 d . . .
H13 H 0.3504 0.2698 0.0953 0.035 Uiso 1 1 calc R . .
C14 C 0.30764(9) 0.27183(10) 0.14371(10) 0.0322(7) Uani 1 1 d . . .
H14 H 0.3159 0.2594 0.1697 0.039 Uiso 1 1 calc R . .
C15 C 0.27514(9) 0.28385(9) 0.15058(9) 0.0259(6) Uani 1 1 d . . .
H15 H 0.2612 0.2796 0.1812 0.031 Uiso 1 1 calc R . .
C16 C 0.19837(9) 0.30353(9) 0.17856(9) 0.0221(6) Uani 1 1 d . . .
C17 C 0.16533(9) 0.25984(9) 0.18860(10) 0.0284(6) Uani 1 1 d . . .
H17 H 0.1545 0.2380 0.1636 0.034 Uiso 1 1 calc R . .
C18 C 0.14806(10) 0.24787(10) 0.23465(10) 0.0369(7) Uani 1 1 d . . .
H18 H 0.1250 0.2180 0.2410 0.044 Uiso 1 1 calc R . .
C19 C 0.16423(10) 0.27927(11) 0.27173(10) 0.0365(7) Uani 1 1 d . . .
H19 H 0.1530 0.2708 0.3036 0.044 Uiso 1 1 calc R . .
C20 C 0.19661(10) 0.32269(11) 0.26187(10) 0.0341(7) Uani 1 1 d . . .
H20 H 0.2076 0.3444 0.2870 0.041 Uiso 1 1 calc R . .
C21 C 0.21332(9) 0.33499(10) 0.21559(9) 0.0264(6) Uani 1 1 d . . .
H21 H 0.2352 0.3652 0.2090 0.032 Uiso 1 1 calc R . .
C22 C 0.09473(8) 0.35607(8) 0.06979(8) 0.0183(5) Uani 1 1 d . . .
C23 C 0.07075(8) 0.37445(8) 0.05164(9) 0.0208(6) Uani 1 1 d . . .
C24 C 0.09675(9) 0.40330(8) 0.01246(9) 0.0216(6) Uani 1 1 d . . .
C25 C 0.08832(10) 0.42980(9) -0.01953(10) 0.0306(7) Uani 1 1 d . . .
H25 H 0.0619 0.4318 -0.0166 0.037 Uiso 1 1 calc R . .
C26 C 0.11910(10) 0.45285(10) -0.05534(10) 0.0356(7) Uani 1 1 d . . .
H26 H 0.1142 0.4714 -0.0769 0.043 Uiso 1 1 calc R . .
C27 C 0.15762(10) 0.44912(9) -0.06019(10) 0.0339(7) Uani 1 1 d . . .
H27 H 0.1782 0.4651 -0.0854 0.041 Uiso 1 1 calc R . .
C28 C 0.16661(9) 0.42285(9) -0.02939(9) 0.0268(6) Uani 1 1 d . . .
H28 H 0.1926 0.4202 -0.0333 0.032 Uiso 1 1 calc R . .
C29 C 0.13591(8) 0.40045(8) 0.00765(8) 0.0188(5) Uani 1 1 d . . .
C30 C 0.02568(9) 0.36658(10) 0.06667(10) 0.0309(7) Uani 1 1 d . . .
H30A H 0.0144 0.3452 0.0935 0.046 Uiso 1 1 calc R . .
H30B H 0.0049 0.3543 0.0394 0.046 Uiso 1 1 calc R . .
H30C H 0.0282 0.3950 0.0769 0.046 Uiso 1 1 calc R . .
C31 C 0.02711(8) 0.27302(8) 0.10825(9) 0.0197(5) Uani 1 1 d . . .
C32 C -0.00078(9) 0.25170(9) 0.14694(9) 0.0243(6) Uani 1 1 d . . .
H32 H 0.0094 0.2620 0.1788 0.029 Uiso 1 1 calc R . .
C33 C -0.04354(9) 0.21543(9) 0.13993(10) 0.0303(7) Uani 1 1 d . . .
H33 H -0.0622 0.2010 0.1670 0.036 Uiso 1 1 calc R . .
C34 C -0.05905(9) 0.20019(9) 0.09419(10) 0.0324(7) Uani 1 1 d . . .
H34 H -0.0884 0.1755 0.0895 0.039 Uiso 1 1 calc R . .
C35 C -0.03141(9) 0.22123(10) 0.05505(10) 0.0330(7) Uani 1 1 d . . .
H35 H -0.0419 0.2110 0.0233 0.040 Uiso 1 1 calc R . .
C36 C 0.01126(9) 0.25685(9) 0.06188(9) 0.0268(6) Uani 1 1 d . . .
H36 H 0.0301 0.2706 0.0348 0.032 Uiso 1 1 calc R . .
C37 C 0.08832(8) 0.34267(8) 0.17338(9) 0.0197(6) Uani 1 1 d . . .
C38 C 0.10151(8) 0.32749(9) 0.21320(9) 0.0243(6) Uani 1 1 d . . .
H38 H 0.1084 0.3042 0.2093 0.029 Uiso 1 1 calc R . .
C39 C 0.10477(9) 0.34594(9) 0.25840(9) 0.0292(6) Uani 1 1 d . . .
H39 H 0.1137 0.3352 0.2854 0.035 Uiso 1 1 calc R . .
C40 C 0.09503(9) 0.38008(10) 0.26423(10) 0.0308(7) Uani 1 1 d . . .
H40 H 0.0968 0.3925 0.2953 0.037 Uiso 1 1 calc R . .
C41 C 0.08274(9) 0.39603(9) 0.22498(10) 0.0299(6) Uani 1 1 d . . .
H41 H 0.0766 0.4198 0.2289 0.036 Uiso 1 1 calc R . .
C42 C 0.07927(9) 0.37735(9) 0.17956(9) 0.0262(6) Uani 1 1 d . . .
H42 H 0.0707 0.3884 0.1526 0.031 Uiso 1 1 calc R . .
C43 C 0.24565(8) 0.44803(8) 0.06163(9) 0.0183(5) Uani 1 1 d . . .
C44 C 0.28662(8) 0.47287(9) 0.04049(9) 0.0217(6) Uani 1 1 d . . .
C45 C 0.29097(8) 0.44457(8) 0.00586(8) 0.0206(6) Uani 1 1 d . . .
C46 C 0.32583(9) 0.45194(9) -0.02554(9) 0.0250(6) Uani 1 1 d . . .
H46 H 0.3523 0.4804 -0.0270 0.030 Uiso 1 1 calc R . .
C47 C 0.32115(9) 0.41730(9) -0.05429(9) 0.0272(6) Uani 1 1 d . . .
H47 H 0.3449 0.4218 -0.0753 0.033 Uiso 1 1 calc R . .
C48 C 0.28198(10) 0.37563(10) -0.05297(9) 0.0287(6) Uani 1 1 d . . .
H48 H 0.2796 0.3522 -0.0732 0.034 Uiso 1 1 calc R . .
C49 C 0.24654(9) 0.36745(9) -0.02300(9) 0.0246(6) Uani 1 1 d . . .
H49 H 0.2197 0.3392 -0.0228 0.030 Uiso 1 1 calc R . .
C50 C 0.25177(8) 0.40246(8) 0.00703(8) 0.0194(5) Uani 1 1 d . . .
C51 C 0.32201(9) 0.52061(9) 0.04982(10) 0.0324(7) Uani 1 1 d . . .
H51A H 0.3205 0.5400 0.0249 0.049 Uiso 1 1 calc R . .
H51B H 0.3516 0.5231 0.0491 0.049 Uiso 1 1 calc R . .
H51C H 0.3170 0.5299 0.0816 0.049 Uiso 1 1 calc R . .
C52 C 0.23454(8) 0.51944(9) 0.09155(9) 0.0227(6) Uani 1 1 d . . .
C53 C 0.22580(10) 0.52939(10) 0.04551(10) 0.0334(7) Uani 1 1 d . . .
H53 H 0.2107 0.5061 0.0226 0.040 Uiso 1 1 calc R . .
C54 C 0.23898(11) 0.57315(10) 0.03313(11) 0.0398(8) Uani 1 1 d . . .
H54 H 0.2335 0.5797 0.0014 0.048 Uiso 1 1 calc R . .
C55 C 0.25985(10) 0.60721(10) 0.06614(12) 0.0377(7) Uani 1 1 d . . .
H55 H 0.2687 0.6372 0.0574 0.045 Uiso 1 1 calc R . .
C56 C 0.26768(10) 0.59736(10) 0.11180(11) 0.0358(7) Uani 1 1 d . . .
H56 H 0.2820 0.6207 0.1348 0.043 Uiso 1 1 calc R . .
C57 C 0.25503(9) 0.55378(9) 0.12478(10) 0.0285(6) Uani 1 1 d . . .
H57 H 0.2605 0.5475 0.1566 0.034 Uiso 1 1 calc R . .
C58 C 0.23828(8) 0.45919(8) 0.16327(9) 0.0215(6) Uani 1 1 d . . .
C59 C 0.28061(9) 0.46427(9) 0.16932(10) 0.0280(6) Uani 1 1 d . . .
H59 H 0.2994 0.4697 0.1421 0.034 Uiso 1 1 calc R . .
C60 C 0.29560(9) 0.46141(9) 0.21489(10) 0.0335(7) Uani 1 1 d . . .
H60 H 0.3246 0.4651 0.2188 0.040 Uiso 1 1 calc R . .
C61 C 0.26860(10) 0.45331(9) 0.25448(10) 0.0356(7) Uani 1 1 d . . .
H61 H 0.2791 0.4516 0.2857 0.043 Uiso 1 1 calc R . .
C62 C 0.22646(11) 0.44763(10) 0.24883(10) 0.0360(7) Uani 1 1 d . . .
H62 H 0.2078 0.4420 0.2762 0.043 Uiso 1 1 calc R . .
C63 C 0.21095(10) 0.45001(10) 0.20342(9) 0.0301(6) Uani 1 1 d . . .
H63 H 0.1815 0.4453 0.1997 0.036 Uiso 1 1 calc R . .
N1 N 0.16762(6) 0.31546(7) 0.04703(7) 0.0175(5) Uani 1 1 d . . .
N2 N 0.13454(7) 0.37093(6) 0.04285(7) 0.0171(4) Uani 1 1 d . . .
N3 N 0.22323(6) 0.40464(6) 0.04102(7) 0.0167(4) Uani 1 1 d . . .
C1A C 0.1787(2) 0.5240(3) 0.7827(2) 0.058(2) Uani 0.556(2) 1 d PDU A 1
D1A D 0.1582 0.4934 0.7695 0.069 Uiso 0.556(2) 1 calc PR A 1
Cl1A Cl 0.21714(7) 0.51901(8) 0.81912(9) 0.0873(8) Uani 0.556(2) 1 d PDU A 1
Cl2A Cl 0.14547(12) 0.53920(11) 0.81328(17) 0.1104(13) Uani 0.556(2) 1 d PDU A 1
Cl3A Cl 0.20599(12) 0.55738(10) 0.73381(9) 0.1092(10) Uani 0.556(2) 1 d PDU A 1
C1B C 0.1873(5) 0.5251(6) 0.7955(5) 0.092(7) Uani 0.233(9) 1 d PDU B 2
D1B D 0.1746 0.4919 0.7972 0.110 Uiso 0.233(9) 1 calc PR B 2
Cl1B Cl 0.1633(4) 0.5376(4) 0.7477(6) 0.126(5) Uani 0.233(9) 1 d PDU B 2
Cl2B Cl 0.1784(5) 0.5437(5) 0.8489(5) 0.147(4) Uani 0.233(9) 1 d PDU B 2
Cl3B Cl 0.2440(4) 0.5509(6) 0.7840(5) 0.145(4) Uani 0.233(9) 1 d PDU B 2
C1C C 0.1869(6) 0.5285(7) 0.8049(6) 0.095(7) Uani 0.211(9) 1 d PDU C 3
D1C D 0.1749 0.4955 0.8081 0.114 Uiso 0.211(9) 1 calc PR C 3
Cl1C Cl 0.1476(5) 0.5377(4) 0.7763(8) 0.111(5) Uani 0.211(9) 1 d PDU C 3
Cl2C Cl 0.1986(6) 0.5525(6) 0.8603(5) 0.187(7) Uani 0.211(9) 1 d PDU C 3
Cl3C Cl 0.2329(7) 0.5513(9) 0.7673(8) 0.233(8) Uani 0.211(9) 1 d PDU C 3

loop_
_atom_site_aniso_label
_atom_site_aniso_U_11
_atom_site_aniso_U_22
_atom_site_aniso_U_33
_atom_site_aniso_U_23
_atom_site_aniso_U_13
_atom_site_aniso_U_12
P1 0.0172(3) 0.0214(4) 0.0169(3) -0.0006(3) -0.0011(3) 0.0104(3)
P2 0.0166(3) 0.0196(3) 0.0170(3) -0.0011(3) 0.0002(3) 0.0091(3)
P3 0.0157(3) 0.0200(3) 0.0211(3) -0.0042(3) 0.0011(3) 0.0087(3)
P4 0.0148(3) 0.0172(3) 0.0153(3) -0.0013(3) 0.0000(2) 0.0083(3)
C1 0.0183(13) 0.0224(14) 0.0145(12) 0.0026(10) 0.0019(10) 0.0116(11)
C2 0.0190(13) 0.0200(14) 0.0219(13) 0.0004(11) 0.0009(11) 0.0098(11)
C3 0.0167(13) 0.0185(13) 0.0231(14) -0.0011(11) 0.0030(10) 0.0066(11)
C4 0.0225(14) 0.0221(14) 0.0357(16) -0.0047(12) -0.0011(12) 0.0107(12)
C5 0.0221(14) 0.0270(15) 0.0363(16) -0.0145(13) -0.0093(12) 0.0089(13)
C6 0.0316(16) 0.0385(17) 0.0301(15) -0.0142(13) -0.0133(12) 0.0220(14)
C7 0.0282(15) 0.0303(15) 0.0237(14) -0.0052(12) -0.0031(12) 0.0185(13)
C8 0.0159(13) 0.0196(13) 0.0181(13) -0.0037(10) 0.0007(10) 0.0076(11)
C9 0.0300(16) 0.0235(15) 0.0331(15) -0.0012(12) -0.0027(12) 0.0144(13)
C10 0.0154(13) 0.0188(13) 0.0208(13) -0.0040(10) -0.0014(10) 0.0077(11)
C11 0.0258(14) 0.0281(15) 0.0198(14) 0.0042(11) 0.0006(11) 0.0150(13)
C12 0.0285(15) 0.0333(16) 0.0211(14) -0.0030(12) 0.0025(11) 0.0173(13)
C13 0.0255(15) 0.0372(17) 0.0304(16) -0.0077(13) -0.0039(12) 0.0208(14)
C14 0.0342(17) 0.0455(18) 0.0247(15) 0.0025(13) -0.0053(12) 0.0257(15)
C15 0.0245(15) 0.0404(17) 0.0167(13) 0.0011(12) 0.0011(11) 0.0192(13)
C16 0.0249(14) 0.0319(15) 0.0175(13) 0.0015(11) -0.0005(11) 0.0201(13)
C17 0.0324(16) 0.0287(15) 0.0260(15) 0.0030(12) 0.0034(12) 0.0168(13)
C18 0.0398(18) 0.0382(18) 0.0378(18) 0.0134(14) 0.0082(14) 0.0234(15)
C19 0.049(2) 0.057(2) 0.0224(15) 0.0096(14) 0.0080(14) 0.0409(18)
C20 0.0365(17) 0.049(2) 0.0224(15) -0.0038(13) -0.0018(13) 0.0257(16)
C21 0.0250(15) 0.0360(16) 0.0206(14) -0.0026(12) -0.0024(11) 0.0170(13)
C22 0.0167(13) 0.0179(13) 0.0185(13) -0.0035(10) -0.0013(10) 0.0073(11)
C23 0.0222(14) 0.0222(14) 0.0201(13) -0.0057(11) -0.0048(11) 0.0127(12)
C24 0.0265(14) 0.0183(13) 0.0202(13) -0.0066(11) -0.0089(11) 0.0112(12)
C25 0.0384(17) 0.0297(16) 0.0294(15) -0.0071(13) -0.0155(13) 0.0211(14)
C26 0.053(2) 0.0278(16) 0.0294(16) -0.0022(13) -0.0168(15) 0.0225(15)
C27 0.0403(18) 0.0276(16) 0.0240(15) 0.0056(12) -0.0054(13) 0.0097(14)
C28 0.0271(15) 0.0289(15) 0.0212(14) -0.0002(11) -0.0023(11) 0.0115(13)
C29 0.0240(14) 0.0162(13) 0.0148(13) -0.0037(10) -0.0073(10) 0.0090(11)
C30 0.0275(16) 0.0435(18) 0.0317(16) -0.0048(13) -0.0033(12) 0.0252(14)
C31 0.0167(13) 0.0173(13) 0.0256(14) -0.0024(11) -0.0004(11) 0.0089(11)
C32 0.0221(14) 0.0238(14) 0.0240(14) -0.0014(11) 0.0008(11) 0.0092(12)
C33 0.0244(15) 0.0308(16) 0.0287(15) 0.0024(12) 0.0069(12) 0.0087(13)
C34 0.0206(15) 0.0280(16) 0.0418(18) -0.0052(13) -0.0031(13) 0.0069(13)
C35 0.0289(16) 0.0335(17) 0.0284(15) -0.0079(13) -0.0076(13) 0.0096(14)
C36 0.0261(15) 0.0244(15) 0.0231(14) -0.0007(11) 0.0003(12) 0.0075(12)
C37 0.0119(12) 0.0220(14) 0.0192(13) -0.0025(10) 0.0010(10) 0.0041(11)
C38 0.0211(14) 0.0267(15) 0.0233(14) 0.0007(11) 0.0014(11) 0.0107(12)
C39 0.0269(15) 0.0360(17) 0.0188(14) 0.0004(12) 0.0008(11) 0.0112(13)
C40 0.0215(15) 0.0392(17) 0.0208(14) -0.0112(12) 0.0012(11) 0.0069(13)
C41 0.0257(15) 0.0307(16) 0.0327(16) -0.0101(13) 0.0004(12) 0.0137(13)
C42 0.0222(14) 0.0299(15) 0.0273(15) -0.0036(12) -0.0030(11) 0.0136(13)
C43 0.0155(13) 0.0196(13) 0.0212(13) -0.0039(10) -0.0012(10) 0.0099(11)
C44 0.0197(14) 0.0256(14) 0.0214(13) -0.0010(11) 0.0008(11) 0.0125(12)
C45 0.0205(13) 0.0255(14) 0.0176(13) 0.0021(11) -0.0009(10) 0.0129(12)
C46 0.0200(14) 0.0300(15) 0.0230(14) 0.0043(12) 0.0047(11) 0.0111(12)
C47 0.0282(15) 0.0389(17) 0.0203(14) 0.0031(12) 0.0085(11) 0.0211(14)
C48 0.0407(17) 0.0344(16) 0.0190(14) -0.0017(12) 0.0055(12) 0.0248(15)
C49 0.0301(15) 0.0251(14) 0.0207(14) -0.0001(11) 0.0038(11) 0.0154(13)
C50 0.0215(14) 0.0277(14) 0.0132(12) 0.0020(10) -0.0001(10) 0.0155(12)
C51 0.0205(15) 0.0267(16) 0.0392(17) -0.0058(13) 0.0052(12) 0.0039(12)
C52 0.0167(13) 0.0228(14) 0.0306(15) -0.0035(11) 0.0005(11) 0.0114(12)
C53 0.0365(17) 0.0293(16) 0.0345(16) -0.0034(13) -0.0037(13) 0.0166(14)
C54 0.0452(19) 0.0346(18) 0.0414(18) 0.0061(15) -0.0016(15) 0.0212(16)
C55 0.0349(17) 0.0210(15) 0.060(2) 0.0049(14) 0.0015(15) 0.0158(14)
C56 0.0333(17) 0.0251(16) 0.0494(19) -0.0118(14) -0.0040(14) 0.0149(14)
C57 0.0268(15) 0.0254(15) 0.0327(16) -0.0067(12) -0.0011(12) 0.0125(13)
C58 0.0233(14) 0.0156(13) 0.0242(14) -0.0058(11) -0.0030(11) 0.0087(11)
C59 0.0199(14) 0.0237(15) 0.0343(16) -0.0030(12) -0.0027(12) 0.0062(12)
C60 0.0243(15) 0.0258(15) 0.0421(18) -0.0046(13) -0.0141(13) 0.0062(13)
C61 0.0468(19) 0.0262(16) 0.0298(16) -0.0055(13) -0.0134(14) 0.0151(15)
C62 0.0458(19) 0.0442(19) 0.0229(15) -0.0020(13) -0.0001(13) 0.0262(16)
C63 0.0340(16) 0.0374(17) 0.0263(15) -0.0001(12) 0.0029(12) 0.0236(14)
N1 0.0171(11) 0.0191(11) 0.0179(11) -0.0018(9) -0.0009(8) 0.0103(9)
N2 0.0180(11) 0.0162(11) 0.0163(10) -0.0007(8) -0.0008(8) 0.0079(9)
N3 0.0174(11) 0.0171(11) 0.0161(10) -0.0011(8) 0.0025(8) 0.0089(9)
C1A 0.051(4) 0.058(4) 0.072(5) 0.014(4) -0.021(4) 0.033(3)
Cl1A 0.0595(13) 0.1025(18) 0.0940(16) 0.0364(14) -0.0168(11) 0.0361(12)
Cl2A 0.095(2) 0.0752(17) 0.180(4) -0.013(2) 0.020(3) 0.0572(16)
Cl3A 0.121(2) 0.119(2) 0.0949(18) 0.0463(15) -0.0064(16) 0.065(2)
C1B 0.082(10) 0.090(9) 0.110(11) 0.037(9) -0.012(9) 0.048(8)
Cl1B 0.098(7) 0.104(5) 0.149(9) 0.029(6) -0.044(6) 0.031(5)
Cl2B 0.134(9) 0.193(9) 0.140(8) 0.014(7) 0.011(6) 0.102(7)
Cl3B 0.113(6) 0.179(8) 0.172(9) -0.018(7) -0.038(6) 0.094(6)
C1C 0.080(9) 0.095(9) 0.120(11) 0.029(9) -0.010(9) 0.052(8)
Cl1C 0.101(7) 0.062(5) 0.169(11) -0.015(7) -0.029(8) 0.040(5)
Cl2C 0.149(10) 0.177(10) 0.209(11) 0.086(8) -0.053(8) 0.061(8)
Cl3C 0.209(12) 0.219(11) 0.245(13) 0.049(10) -0.025(11) 0.088(10)

loop_
_atom_type_symbol
_atom_type_description
_atom_type_scat_dispersion_real
_atom_type_scat_dispersion_imag
_atom_type_scat_source
C C 0.0033 0.0016 'International Tables Vol C Tables 4.2.6.8 and 6.1.1.4'
H H 0.0000 0.0000 'International Tables Vol C Tables 4.2.6.8 and 6.1.1.4'
D D 0.0000 0.0000 'International Tables Vol C Tables 4.2.6.8 and 6.1.1.4'
Cl Cl 0.1484 0.1585 'International Tables Vol C Tables 4.2.6.8 and 6.1.1.4'
N N 0.0061 0.0033 'International Tables Vol C Tables 4.2.6.8 and 6.1.1.4'
P P 0.1023 0.0942 'International Tables Vol C Tables 4.2.6.8 and 6.1.1.4'

loop_
_geom_angle_atom_site_label_1
_geom_angle_atom_site_label_2
_geom_angle_atom_site_label_3
_geom_angle
_geom_angle_site_symmetry_1
_geom_angle_site_symmetry_3
_geom_angle_publ_flag
C1 P1 C10 100.60(11) . . ?
C1 P1 C16 105.47(11) . . ?
C10 P1 C16 104.35(11) . . ?
C22 P2 C31 102.68(11) . . ?
C22 P2 C37 105.38(11) . . ?
C31 P2 C37 105.07(11) . . ?
C43 P3 C58 103.92(11) . . ?
C43 P3 C52 100.13(11) . . ?
C58 P3 C52 106.02(11) . . ?
N1 P4 N2 100.99(9) . . ?
N1 P4 N3 102.05(9) . . ?
N2 P4 N3 100.57(10) . . ?
C2 C1 N1 110.1(2) . . ?
C2 C1 P1 135.37(19) . . ?
N1 C1 P1 114.22(17) . . ?
C1 C2 C3 106.4(2) . . ?
C1 C2 C9 129.8(2) . . ?
C3 C2 C9 123.8(2) . . ?
C4 C3 C8 120.0(2) . . ?
C4 C3 C2 131.5(2) . . ?
C8 C3 C2 108.5(2) . . ?
C5 C4 C3 119.2(2) . . ?
C5 C4 H4 120.4 . . ?
C3 C4 H4 120.4 . . ?
C4 C5 C6 120.7(2) . . ?
C4 C5 H5 119.7 . . ?
C6 C5 H5 119.7 . . ?
C7 C6 C5 121.7(3) . . ?
C7 C6 H6 119.1 . . ?
C5 C6 H6 119.1 . . ?
C6 C7 C8 117.1(2) . . ?
C6 C7 H7 121.4 . . ?
C8 C7 H7 121.4 . . ?
C7 C8 C3 121.3(2) . . ?
C7 C8 N1 130.8(2) . . ?
C3 C8 N1 107.8(2) . . ?
C2 C9 H9A 109.5 . . ?
C2 C9 H9B 109.5 . . ?
H9A C9 H9B 109.5 . . ?
C2 C9 H9C 109.5 . . ?
H9A C9 H9C 109.5 . . ?
H9B C9 H9C 109.5 . . ?
C15 C10 C11 118.9(2) . . ?
C15 C10 P1 123.87(19) . . ?
C11 C10 P1 116.98(18) . . ?
C12 C11 C10 120.4(2) . . ?
C12 C11 H11 119.8 . . ?
C10 C11 H11 119.8 . . ?
C11 C12 C13 120.4(2) . . ?
C11 C12 H12 119.8 . . ?
C13 C12 H12 119.8 . . ?
C14 C13 C12 119.5(3) . . ?
C14 C13 H13 120.2 . . ?
C12 C13 H13 120.2 . . ?
C13 C14 C15 120.5(3) . . ?
C13 C14 H14 119.8 . . ?
C15 C14 H14 119.8 . . ?
C10 C15 C14 120.3(2) . . ?
C10 C15 H15 119.8 . . ?
C14 C15 H15 119.8 . . ?
C17 C16 C21 118.7(2) . . ?
C17 C16 P1 125.6(2) . . ?
C21 C16 P1 115.7(2) . . ?
C18 C17 C16 120.4(3) . . ?
C18 C17 H17 119.8 . . ?
C16 C17 H17 119.8 . . ?
C17 C18 C19 120.4(3) . . ?
C17 C18 H18 119.8 . . ?
C19 C18 H18 119.8 . . ?
C20 C19 C18 119.4(3) . . ?
C20 C19 H19 120.3 . . ?
C18 C19 H19 120.3 . . ?
C19 C20 C21 120.3(3) . . ?
C19 C20 H20 119.8 . . ?
C21 C20 H20 119.8 . . ?
C20 C21 C16 120.7(3) . . ?
C20 C21 H21 119.7 . . ?
C16 C21 H21 119.7 . . ?
C23 C22 N2 109.9(2) . . ?
C23 C22 P2 135.8(2) . . ?
N2 C22 P2 114.13(17) . . ?
C22 C23 C24 106.6(2) . . ?
C22 C23 C30 128.9(2) . . ?
C24 C23 C30 124.4(2) . . ?
C25 C24 C29 120.2(2) . . ?
C25 C24 C23 131.7(2) . . ?
C29 C24 C23 108.1(2) . . ?
C26 C25 C24 118.7(3) . . ?
C26 C25 H25 120.7 . . ?
C24 C25 H25 120.7 . . ?
C25 C26 C27 120.5(3) . . ?
C25 C26 H26 119.8 . . ?
C27 C26 H26 119.8 . . ?
C28 C27 C26 122.1(3) . . ?
C28 C27 H27 119.0 . . ?
C26 C27 H27 119.0 . . ?
C27 C28 C29 117.3(3) . . ?
C27 C28 H28 121.4 . . ?
C29 C28 H28 121.4 . . ?
N2 C29 C28 131.1(2) . . ?
N2 C29 C24 107.5(2) . . ?
C28 C29 C24 121.2(2) . . ?
C23 C30 H30A 109.5 . . ?
C23 C30 H30B 109.5 . . ?
H30A C30 H30B 109.5 . . ?
C23 C30 H30C 109.5 . . ?
H30A C30 H30C 109.5 . . ?
H30B C30 H30C 109.5 . . ?
C32 C31 C36 118.2(2) . . ?
C32 C31 P2 122.09(19) . . ?
C36 C31 P2 119.02(19) . . ?
C31 C32 C33 120.9(2) . . ?
C31 C32 H32 119.6 . . ?
C33 C32 H32 119.6 . . ?
C34 C33 C32 120.5(3) . . ?
C34 C33 H33 119.7 . . ?
C32 C33 H33 119.7 . . ?
C33 C34 C35 119.2(3) . . ?
C33 C34 H34 120.4 . . ?
C35 C34 H34 120.4 . . ?
C36 C35 C34 120.4(3) . . ?
C36 C35 H35 119.8 . . ?
C34 C35 H35 119.8 . . ?
C35 C36 C31 120.7(2) . . ?
C35 C36 H36 119.6 . . ?
C31 C36 H36 119.6 . . ?
C42 C37 C38 118.8(2) . . ?
C42 C37 P2 125.6(2) . . ?
C38 C37 P2 115.57(19) . . ?
C39 C38 C37 120.8(3) . . ?
C39 C38 H38 119.6 . . ?
C37 C38 H38 119.6 . . ?
C38 C39 C40 119.8(3) . . ?
C38 C39 H39 120.1 . . ?
C40 C39 H39 120.1 . . ?
C41 C40 C39 120.0(2) . . ?
C41 C40 H40 120.0 . . ?
C39 C40 H40 120.0 . . ?
C40 C41 C42 120.2(3) . . ?
C40 C41 H41 119.9 . . ?
C42 C41 H41 119.9 . . ?
C37 C42 C41 120.4(3) . . ?
C37 C42 H42 119.8 . . ?
C41 C42 H42 119.8 . . ?
C44 C43 N3 109.7(2) . . ?
C44 C43 P3 134.11(19) . . ?
N3 C43 P3 116.00(17) . . ?
C43 C44 C45 106.8(2) . . ?
C43 C44 C51 129.2(2) . . ?
C45 C44 C51 124.0(2) . . ?
C46 C45 C50 119.8(2) . . ?
C46 C45 C44 131.9(2) . . ?
C50 C45 C44 108.4(2) . . ?
C47 C46 C45 119.0(2) . . ?
C47 C46 H46 120.5 . . ?
C45 C46 H46 120.5 . . ?
C46 C47 C48 120.7(2) . . ?
C46 C47 H47 119.6 . . ?
C48 C47 H47 119.6 . . ?
C49 C48 C47 121.7(3) . . ?
C49 C48 H48 119.1 . . ?
C47 C48 H48 119.1 . . ?
C48 C49 C50 117.4(2) . . ?
C48 C49 H49 121.3 . . ?
C50 C49 H49 121.3 . . ?
N3 C50 C49 131.2(2) . . ?
N3 C50 C45 107.5(2) . . ?
C49 C50 C45 121.3(2) . . ?
C44 C51 H51A 109.5 . . ?
C44 C51 H51B 109.5 . . ?
H51A C51 H51B 109.5 . . ?
C44 C51 H51C 109.5 . . ?
H51A C51 H51C 109.5 . . ?
H51B C51 H51C 109.5 . . ?
C57 C52 C53 118.7(3) . . ?
C57 C52 P3 124.3(2) . . ?
C53 C52 P3 116.8(2) . . ?
C54 C53 C52 120.1(3) . . ?
C54 C53 H53 119.9 . . ?
C52 C53 H53 119.9 . . ?
C55 C54 C53 120.8(3) . . ?
C55 C54 H54 119.6 . . ?
C53 C54 H54 119.6 . . ?
C56 C55 C54 119.1(3) . . ?
C56 C55 H55 120.4 . . ?
C54 C55 H55 120.4 . . ?
C55 C56 C57 120.9(3) . . ?
C55 C56 H56 119.5 . . ?
C57 C56 H56 119.5 . . ?
C52 C57 C56 120.2(3) . . ?
C52 C57 H57 119.9 . . ?
C56 C57 H57 119.9 . . ?
C63 C58 C59 118.8(2) . . ?
C63 C58 P3 116.3(2) . . ?
C59 C58 P3 124.8(2) . . ?
C60 C59 C58 120.4(3) . . ?
C60 C59 H59 119.8 . . ?
C58 C59 H59 119.8 . . ?
C61 C60 C59 120.2(3) . . ?
C61 C60 H60 119.9 . . ?
C59 C60 H60 119.9 . . ?
C62 C61 C60 119.9(3) . . ?
C62 C61 H61 120.1 . . ?
C60 C61 H61 120.1 . . ?
C61 C62 C63 120.4(3) . . ?
C61 C62 H62 119.8 . . ?
C63 C62 H62 119.8 . . ?
C62 C63 C58 120.3(3) . . ?
C62 C63 H63 119.9 . . ?
C58 C63 H63 119.9 . . ?
C8 N1 C1 107.04(19) . . ?
C8 N1 P4 133.31(17) . . ?
C1 N1 P4 115.95(15) . . ?
C29 N2 C22 107.9(2) . . ?
C29 N2 P4 132.80(17) . . ?
C22 N2 P4 114.79(15) . . ?
C50 N3 C43 107.65(19) . . ?
C50 N3 P4 134.49(17) . . ?
C43 N3 P4 115.67(15) . . ?
Cl2A C1A Cl3A 114.4(5) . . ?
Cl2A C1A Cl1A 113.8(4) . . ?
Cl3A C1A Cl1A 109.5(4) . . ?
Cl2A C1A D1A 106.1 . . ?
Cl3A C1A D1A 106.1 . . ?
Cl1A C1A D1A 106.1 . . ?
Cl2B C1B Cl3B 109.7(9) . . ?
Cl2B C1B Cl1B 112.1(10) . . ?
Cl3B C1B Cl1B 106.8(8) . . ?
Cl2B C1B D1B 109.4 . . ?
Cl3B C1B D1B 109.4 . . ?
Cl1B C1B D1B 109.4 . . ?
Cl2C C1C Cl3C 112.6(10) . . ?
Cl2C C1C Cl1C 110.1(10) . . ?
Cl3C C1C Cl1C 105.5(10) . . ?
Cl2C C1C D1C 109.5 . . ?
Cl3C C1C D1C 109.5 . . ?
Cl1C C1C D1C 109.5 . . ?

loop_
_geom_bond_atom_site_label_1
_geom_bond_atom_site_label_2
_geom_bond_distance
_geom_bond_site_symmetry_2
_geom_bond_publ_flag
P1 C1 1.818(2) . ?
P1 C10 1.828(2) . ?
P1 C16 1.833(2) . ?
P2 C22 1.817(3) . ?
P2 C31 1.824(2) . ?
P2 C37 1.828(2) . ?
P3 C43 1.818(2) . ?
P3 C58 1.828(3) . ?
P3 C52 1.831(3) . ?
P4 N1 1.727(2) . ?
P4 N2 1.736(2) . ?
P4 N3 1.737(2) . ?
C1 C2 1.366(3) . ?
C1 N1 1.423(3) . ?
C2 C3 1.439(3) . ?
C2 C9 1.484(3) . ?
C3 C4 1.393(4) . ?
C3 C8 1.399(3) . ?
C4 C5 1.366(4) . ?
C4 H4 0.9500 . ?
C5 C6 1.395(4) . ?
C5 H5 0.9500 . ?
C6 C7 1.387(4) . ?
C6 H6 0.9500 . ?
C7 C8 1.397(3) . ?
C7 H7 0.9500 . ?
C8 N1 1.401(3) . ?
C9 H9A 0.9800 . ?
C9 H9B 0.9800 . ?
C9 H9C 0.9800 . ?
C10 C15 1.383(3) . ?
C10 C11 1.389(3) . ?
C11 C12 1.377(4) . ?
C11 H11 0.9500 . ?
C12 C13 1.381(4) . ?
C12 H12 0.9500 . ?
C13 C14 1.369(4) . ?
C13 H13 0.9500 . ?
C14 C15 1.387(4) . ?
C14 H14 0.9500 . ?
C15 H15 0.9500 . ?
C16 C17 1.387(4) . ?
C16 C21 1.391(4) . ?
C17 C18 1.381(4) . ?
C17 H17 0.9500 . ?
C18 C19 1.391(4) . ?
C18 H18 0.9500 . ?
C19 C20 1.374(4) . ?
C19 H19 0.9500 . ?
C20 C21 1.383(4) . ?
C20 H20 0.9500 . ?
C21 H21 0.9500 . ?
C22 C23 1.364(3) . ?
C22 N2 1.414(3) . ?
C23 C24 1.442(4) . ?
C23 C30 1.495(4) . ?
C24 C25 1.403(4) . ?
C24 C29 1.407(4) . ?
C25 C26 1.378(4) . ?
C25 H25 0.9500 . ?
C26 C27 1.402(4) . ?
C26 H26 0.9500 . ?
C27 C28 1.387(4) . ?
C27 H27 0.9500 . ?
C28 C29 1.397(4) . ?
C28 H28 0.9500 . ?
C29 N2 1.393(3) . ?
C30 H30A 0.9800 . ?
C30 H30B 0.9800 . ?
C30 H30C 0.9800 . ?
C31 C32 1.381(3) . ?
C31 C36 1.398(3) . ?
C32 C33 1.389(4) . ?
C32 H32 0.9500 . ?
C33 C34 1.374(4) . ?
C33 H33 0.9500 . ?
C34 C35 1.385(4) . ?
C34 H34 0.9500 . ?
C35 C36 1.378(4) . ?
C35 H35 0.9500 . ?
C36 H36 0.9500 . ?
C37 C42 1.388(4) . ?
C37 C38 1.391(4) . ?
C38 C39 1.384(4) . ?
C38 H38 0.9500 . ?
C39 C40 1.384(4) . ?
C39 H39 0.9500 . ?
C40 C41 1.377(4) . ?
C40 H40 0.9500 . ?
C41 C42 1.392(4) . ?
C41 H41 0.9500 . ?
C42 H42 0.9500 . ?
C43 C44 1.364(3) . ?
C43 N3 1.415(3) . ?
C44 C45 1.428(3) . ?
C44 C51 1.501(4) . ?
C45 C46 1.400(3) . ?
C45 C50 1.404(4) . ?
C46 C47 1.376(4) . ?
C46 H46 0.9500 . ?
C47 C48 1.395(4) . ?
C47 H47 0.9500 . ?
C48 C49 1.384(4) . ?
C48 H48 0.9500 . ?
C49 C50 1.401(3) . ?
C49 H49 0.9500 . ?
C50 N3 1.391(3) . ?
C51 H51A 0.9800 . ?
C51 H51B 0.9800 . ?
C51 H51C 0.9800 . ?
C52 C57 1.382(4) . ?
C52 C53 1.393(4) . ?
C53 C54 1.383(4) . ?
C53 H53 0.9500 . ?
C54 C55 1.374(4) . ?
C54 H54 0.9500 . ?
C55 C56 1.371(4) . ?
C55 H55 0.9500 . ?
C56 C57 1.385(4) . ?
C56 H56 0.9500 . ?
C57 H57 0.9500 . ?
C58 C63 1.388(4) . ?
C58 C59 1.389(4) . ?
C59 C60 1.387(4) . ?
C59 H59 0.9500 . ?
C60 C61 1.374(4) . ?
C60 H60 0.9500 . ?
C61 C62 1.374(4) . ?
C61 H61 0.9500 . ?
C62 C63 1.386(4) . ?
C62 H62 0.9500 . ?
C63 H63 0.9500 . ?
C1A Cl2A 1.703(7) . ?
C1A Cl3A 1.720(7) . ?
C1A Cl1A 1.741(7) . ?
C1A D1A 1.0000 . ?
C1B Cl2B 1.698(10) . ?
C1B Cl3B 1.724(10) . ?
C1B Cl1B 1.728(12) . ?
C1B D1B 1.0000 . ?
C1C Cl2C 1.696(11) . ?
C1C Cl3C 1.724(10) . ?
C1C Cl1C 1.727(12) . ?
C1C D1C 1.0000 . ?

loop_
_geom_torsion_atom_site_label_1
_geom_torsion_atom_site_label_2
_geom_torsion_atom_site_label_3
_geom_torsion_atom_site_label_4
_geom_torsion
_geom_torsion_site_symmetry_1
_geom_torsion_site_symmetry_2
_geom_torsion_site_symmetry_3
_geom_torsion_site_symmetry_4
_geom_torsion_publ_flag
C10 P1 C1 C2 35.1(3) . . . . ?
C16 P1 C1 C2 -73.2(3) . . . . ?
C10 P1 C1 N1 -137.80(17) . . . . ?
C16 P1 C1 N1 113.94(17) . . . . ?
N1 C1 C2 C3 -1.9(3) . . . . ?
P1 C1 C2 C3 -174.9(2) . . . . ?
N1 C1 C2 C9 176.5(2) . . . . ?
P1 C1 C2 C9 3.4(4) . . . . ?
C1 C2 C3 C4 179.7(3) . . . . ?
C9 C2 C3 C4 1.2(4) . . . . ?
C1 C2 C3 C8 1.1(3) . . . . ?
C9 C2 C3 C8 -177.3(2) . . . . ?
C8 C3 C4 C5 0.0(4) . . . . ?
C2 C3 C4 C5 -178.4(3) . . . . ?
C3 C4 C5 C6 1.0(4) . . . . ?
C4 C5 C6 C7 -0.4(4) . . . . ?
C5 C6 C7 C8 -1.2(4) . . . . ?
C6 C7 C8 C3 2.2(4) . . . . ?
C6 C7 C8 N1 178.5(2) . . . . ?
C4 C3 C8 C7 -1.6(4) . . . . ?
C2 C3 C8 C7 177.1(2) . . . . ?
C4 C3 C8 N1 -178.7(2) . . . . ?
C2 C3 C8 N1 0.0(3) . . . . ?
C1 P1 C10 C15 -123.6(2) . . . . ?
C16 P1 C10 C15 -14.5(2) . . . . ?
C1 P1 C10 C11 62.6(2) . . . . ?
C16 P1 C10 C11 171.7(2) . . . . ?
C15 C10 C11 C12 0.1(4) . . . . ?
P1 C10 C11 C12 174.2(2) . . . . ?
C10 C11 C12 C13 -0.9(4) . . . . ?
C11 C12 C13 C14 1.3(4) . . . . ?
C12 C13 C14 C15 -0.8(4) . . . . ?
C11 C10 C15 C14 0.4(4) . . . . ?
P1 C10 C15 C14 -173.3(2) . . . . ?
C13 C14 C15 C10 0.0(4) . . . . ?
C1 P1 C16 C17 31.0(3) . . . . ?
C10 P1 C16 C17 -74.5(2) . . . . ?
C1 P1 C16 C21 -149.07(19) . . . . ?
C10 P1 C16 C21 105.4(2) . . . . ?
C21 C16 C17 C18 -0.7(4) . . . . ?
P1 C16 C17 C18 179.2(2) . . . . ?
C16 C17 C18 C19 -1.3(4) . . . . ?
C17 C18 C19 C20 2.0(4) . . . . ?
C18 C19 C20 C21 -0.6(4) . . . . ?
C19 C20 C21 C16 -1.4(4) . . . . ?
C17 C16 C21 C20 2.0(4) . . . . ?
P1 C16 C21 C20 -177.9(2) . . . . ?
C31 P2 C22 C23 39.8(3) . . . . ?
C37 P2 C22 C23 -69.9(3) . . . . ?
C31 P2 C22 N2 -134.70(17) . . . . ?
C37 P2 C22 N2 115.52(17) . . . . ?
N2 C22 C23 C24 -1.8(3) . . . . ?
P2 C22 C23 C24 -176.5(2) . . . . ?
N2 C22 C23 C30 176.4(2) . . . . ?
P2 C22 C23 C30 1.7(4) . . . . ?
C22 C23 C24 C25 178.6(3) . . . . ?
C30 C23 C24 C25 0.3(4) . . . . ?
C22 C23 C24 C29 1.3(3) . . . . ?
C30 C23 C24 C29 -177.1(2) . . . . ?
C29 C24 C25 C26 -0.2(4) . . . . ?
C23 C24 C25 C26 -177.3(3) . . . . ?
C24 C25 C26 C27 1.2(4) . . . . ?
C25 C26 C27 C28 -0.6(4) . . . . ?
C26 C27 C28 C29 -1.0(4) . . . . ?
C27 C28 C29 N2 177.6(2) . . . . ?
C27 C28 C29 C24 2.1(4) . . . . ?
C25 C24 C29 N2 -178.0(2) . . . . ?
C23 C24 C29 N2 -0.3(3) . . . . ?
C25 C24 C29 C28 -1.5(4) . . . . ?
C23 C24 C29 C28 176.2(2) . . . . ?
C22 P2 C31 C32 -141.4(2) . . . . ?
C37 P2 C31 C32 -31.4(2) . . . . ?
C22 P2 C31 C36 48.3(2) . . . . ?
C37 P2 C31 C36 158.3(2) . . . . ?
C36 C31 C32 C33 -0.5(4) . . . . ?
P2 C31 C32 C33 -170.9(2) . . . . ?
C31 C32 C33 C34 -0.4(4) . . . . ?
C32 C33 C34 C35 0.5(4) . . . . ?
C33 C34 C35 C36 0.4(4) . . . . ?
C34 C35 C36 C31 -1.4(4) . . . . ?
C32 C31 C36 C35 1.4(4) . . . . ?
P2 C31 C36 C35 172.0(2) . . . . ?
C22 P2 C37 C42 24.6(3) . . . . ?
C31 P2 C37 C42 -83.4(2) . . . . ?
C22 P2 C37 C38 -153.64(19) . . . . ?
C31 P2 C37 C38 98.3(2) . . . . ?
C42 C37 C38 C39 1.2(4) . . . . ?
P2 C37 C38 C39 179.6(2) . . . . ?
C37 C38 C39 C40 -0.3(4) . . . . ?
C38 C39 C40 C41 -0.9(4) . . . . ?
C39 C40 C41 C42 1.2(4) . . . . ?
C38 C37 C42 C41 -1.0(4) . . . . ?
P2 C37 C42 C41 -179.1(2) . . . . ?
C40 C41 C42 C37 -0.2(4) . . . . ?
C58 P3 C43 C44 -80.0(3) . . . . ?
C52 P3 C43 C44 29.4(3) . . . . ?
C58 P3 C43 N3 106.15(18) . . . . ?
C52 P3 C43 N3 -144.39(18) . . . . ?
N3 C43 C44 C45 -0.8(3) . . . . ?
P3 C43 C44 C45 -174.9(2) . . . . ?
N3 C43 C44 C51 179.3(3) . . . . ?
P3 C43 C44 C51 5.2(5) . . . . ?
C43 C44 C45 C46 -179.0(3) . . . . ?
C51 C44 C45 C46 1.0(4) . . . . ?
C43 C44 C45 C50 -0.1(3) . . . . ?
C51 C44 C45 C50 179.8(2) . . . . ?
C50 C45 C46 C47 -0.9(4) . . . . ?
C44 C45 C46 C47 177.8(3) . . . . ?
C45 C46 C47 C48 1.2(4) . . . . ?
C46 C47 C48 C49 0.0(4) . . . . ?
C47 C48 C49 C50 -1.4(4) . . . . ?
C48 C49 C50 N3 -179.0(2) . . . . ?
C48 C49 C50 C45 1.6(4) . . . . ?
C46 C45 C50 N3 -180.0(2) . . . . ?
C44 C45 C50 N3 1.0(3) . . . . ?
C46 C45 C50 C49 -0.5(4) . . . . ?
C44 C45 C50 C49 -179.5(2) . . . . ?
C43 P3 C52 C57 -122.1(2) . . . . ?
C58 P3 C52 C57 -14.3(3) . . . . ?
C43 P3 C52 C53 62.9(2) . . . . ?
C58 P3 C52 C53 170.7(2) . . . . ?
C57 C52 C53 C54 2.3(4) . . . . ?
P3 C52 C53 C54 177.6(2) . . . . ?
C52 C53 C54 C55 -1.5(5) . . . . ?
C53 C54 C55 C56 0.2(5) . . . . ?
C54 C55 C56 C57 0.3(5) . . . . ?
C53 C52 C57 C56 -1.8(4) . . . . ?
P3 C52 C57 C56 -176.7(2) . . . . ?
C55 C56 C57 C52 0.5(4) . . . . ?
C43 P3 C58 C63 -155.6(2) . . . . ?
C52 P3 C58 C63 99.3(2) . . . . ?
C43 P3 C58 C59 20.5(3) . . . . ?
C52 P3 C58 C59 -84.6(2) . . . . ?
C63 C58 C59 C60 -1.8(4) . . . . ?
P3 C58 C59 C60 -177.8(2) . . . . ?
C58 C59 C60 C61 0.3(4) . . . . ?
C59 C60 C61 C62 0.6(4) . . . . ?
C60 C61 C62 C63 0.0(4) . . . . ?
C61 C62 C63 C58 -1.5(4) . . . . ?
C59 C58 C63 C62 2.3(4) . . . . ?
P3 C58 C63 C62 178.7(2) . . . . ?
C7 C8 N1 C1 -177.8(2) . . . . ?
C3 C8 N1 C1 -1.1(3) . . . . ?
C7 C8 N1 P4 25.5(4) . . . . ?
C3 C8 N1 P4 -157.77(18) . . . . ?
C2 C1 N1 C8 1.9(3) . . . . ?
P1 C1 N1 C8 176.57(16) . . . . ?
C2 C1 N1 P4 163.18(17) . . . . ?
P1 C1 N1 P4 -22.2(2) . . . . ?
N2 P4 N1 C8 -0.1(2) . . . . ?
N3 P4 N1 C8 -103.5(2) . . . . ?
N2 P4 N1 C1 -155.15(16) . . . . ?
N3 P4 N1 C1 101.41(17) . . . . ?
C28 C29 N2 C22 -176.8(2) . . . . ?
C24 C29 N2 C22 -0.8(3) . . . . ?
C28 C29 N2 P4 29.2(4) . . . . ?
C24 C29 N2 P4 -154.79(18) . . . . ?
C23 C22 N2 C29 1.6(3) . . . . ?
P2 C22 N2 C29 177.60(15) . . . . ?
C23 C22 N2 P4 160.88(17) . . . . ?
P2 C22 N2 P4 -23.2(2) . . . . ?
N1 P4 N2 C29 -109.6(2) . . . . ?
N3 P4 N2 C29 -5.0(2) . . . . ?
N1 P4 N2 C22 97.75(17) . . . . ?
N3 P4 N2 C22 -157.63(16) . . . . ?
C49 C50 N3 C43 179.1(2) . . . . ?
C45 C50 N3 C43 -1.5(3) . . . . ?
C49 C50 N3 P4 17.3(4) . . . . ?
C45 C50 N3 P4 -163.24(18) . . . . ?
C44 C43 N3 C50 1.5(3) . . . . ?
P3 C43 N3 C50 176.74(16) . . . . ?
C44 C43 N3 P4 167.10(17) . . . . ?
P3 C43 N3 P4 -17.6(2) . . . . ?
N1 P4 N3 C50 -3.6(2) . . . . ?
N2 P4 N3 C50 -107.4(2) . . . . ?
N1 P4 N3 C43 -164.25(16) . . . . ?
N2 P4 N3 C43 91.97(17) . . . . ?

loop_
_platon_squeeze_void_nr
_platon_squeeze_void_average_x
_platon_squeeze_void_average_y
_platon_squeeze_void_average_z
_platon_squeeze_void_volume
_platon_squeeze_void_count_electrons
_platon_squeeze_void_content
1 -0.095 -0.001 -0.001 5312 1238 ' '
